data_1553569
loop_
_publ_author_name
'Cheng, Cang'
'Lu, Xuehe'
'Ge, Luo'
'Chen, Jie'
'Cao, Weiguo'
'Wu, Xiaoyu'
'Zhao, Gang'

_publ_section_title
;
 Effective asymmetric vinylogous Mannich reaction of isatin imines with
 \a,\a-dicyanoolefins in the presence of a simple chiral amide phosphonium
 bifunctional phase transfer catalyst
;
_journal_issue 1
_journal_name_full 'Organic Chemistry Frontiers'
_journal_page_first 101
_journal_paper_doi 10.1039/C6QO00546B
_journal_volume 4
_journal_year 2017
_chemical_absolute_configuration ad
_chemical_formula_sum 'C31 H27 Br N4 O3'
_chemical_formula_weight 583.48
_space_group_IT_number 19
_space_group_name_Hall 'P 2ac 2ab'
_space_group_name_H-M_alt 'P 21 21 21'
_symmetry_cell_setting orthorhombic
_symmetry_space_group_name_H-M 'P 21 21 21'
_atom_sites_solution_hydrogens geom
_atom_sites_solution_primary direct
_atom_sites_solution_secondary difmap
_audit_creation_method SHELXL-97
_audit_update_record
;
2016-07-28 deposited with the CCDC.
2016-10-20 downloaded from the CCDC.
;
_cell_angle_alpha 90.00
_cell_angle_beta 90.00
_cell_angle_gamma 90.00
_cell_formula_units_Z 4
_cell_length_a 9.662(4)
_cell_length_b 12.286(6)
_cell_length_c 24.441(11)
_cell_measurement_reflns_used 4423
_cell_measurement_temperature 296(2)
_cell_measurement_theta_max 22.21
_cell_measurement_theta_min 2.35
_cell_volume 2901(2)
_computing_cell_refinement 'Bruker SAINT'
_computing_data_collection 'Bruker APEX2'
_computing_data_reduction 'Bruker SAINT'
_computing_molecular_graphics 'Bruker SHELXTL'
_computing_publication_material 'Bruker SHELXTL'
_computing_structure_refinement 'SHELXL-97 (Sheldrick, 2008)'
_computing_structure_solution 'SHELXS-97 (Sheldrick, 2008)'
_diffrn_ambient_temperature 296(2)
_diffrn_measured_fraction_theta_full 1.000
_diffrn_measured_fraction_theta_max 1.000
_diffrn_measurement_device_type 'Bruker APEX-II CCD'
_diffrn_measurement_method '\f and \w scans'
_diffrn_radiation_monochromator graphite
_diffrn_radiation_source 'fine-focus sealed tube'
_diffrn_radiation_type MoK\a
_diffrn_radiation_wavelength 0.71073
_diffrn_reflns_av_R_equivalents 0.0282
_diffrn_reflns_av_sigmaI/netI 0.0567
_diffrn_reflns_limit_h_max 11
_diffrn_reflns_limit_h_min -11
_diffrn_reflns_limit_k_max 14
_diffrn_reflns_limit_k_min -12
_diffrn_reflns_limit_l_max 29
_diffrn_reflns_limit_l_min -27
_diffrn_reflns_number 15064
_diffrn_reflns_theta_full 25.05
_diffrn_reflns_theta_max 25.05
_diffrn_reflns_theta_min 1.86
_exptl_absorpt_coefficient_mu 1.454
_exptl_absorpt_correction_T_max 0.8334
_exptl_absorpt_correction_T_min 0.8114
_exptl_absorpt_correction_type multi-scan
_exptl_absorpt_process_details sadabs
_exptl_crystal_colour yellow
_exptl_crystal_density_diffrn 1.336
_exptl_crystal_density_method 'not measured'
_exptl_crystal_description block
_exptl_crystal_F_000 1200
_exptl_crystal_size_max 0.15
_exptl_crystal_size_mid 0.13
_exptl_crystal_size_min 0.13
_refine_diff_density_max 0.274
_refine_diff_density_min -0.397
_refine_diff_density_rms 0.036
_refine_ls_abs_structure_details 'Flack H D (1983), Acta Cryst. A39, 876-881'
_refine_ls_abs_structure_Flack 0.012(7)
_refine_ls_extinction_method none
_refine_ls_goodness_of_fit_ref 1.034
_refine_ls_hydrogen_treatment constr
_refine_ls_matrix_type full
_refine_ls_number_parameters 355
_refine_ls_number_reflns 5120
_refine_ls_number_restraints 0
_refine_ls_restrained_S_all 1.034
_refine_ls_R_factor_all 0.0536
_refine_ls_R_factor_gt 0.0363
_refine_ls_shift/su_max 0.000
_refine_ls_shift/su_mean 0.000
_refine_ls_structure_factor_coef Fsqd
_refine_ls_weighting_details 'calc w=1/[\s^2^(Fo^2^)+(0.0197P)^2^+0.4013P] where P=(Fo^2^+2Fc^2^)/3'
_refine_ls_weighting_scheme calc
_refine_ls_wR_factor_gt 0.0791
_refine_ls_wR_factor_ref 0.0854
_reflns_number_gt 4078
_reflns_number_total 5120
_reflns_threshold_expression >2sigma(I)
_cod_data_source_file c6qo00546b2.cif
_cod_data_source_block 160623a_0m
_cod_depositor_comments
;
The following automatic conversions were performed:

data item '_symmetry_cell_setting' value 'Orthorhombic' was changed
to 'orthorhombic' in accordance with the
/home/saulius/struct/COD-crude-data/automatic-downloads/DataCite-retrospective/RSC/depositions/lib/dictionaries/cif_core.dic
dictionary named 'cif_core.dic' version 2.4.2 last updated on
2011-04-26.

Automatic conversion script
Id: cif_fix_values 6909 2019-04-08 15:41:33Z antanas 
;
_cod_original_sg_symbol_H-M P2(1)2(1)2(1)
_cod_database_code 1553569

loop_
_symmetry_equiv_pos_as_xyz
'x, y, z'
'-x+1/2, -y, z+1/2'
'-x, y+1/2, -z+1/2'
'x+1/2, -y+1/2, -z'

loop_
_atom_site_label
_atom_site_type_symbol
_atom_site_fract_x
_atom_site_fract_y
_atom_site_fract_z
_atom_site_U_iso_or_equiv
_atom_site_adp_type
_atom_site_occupancy
_atom_site_symmetry_multiplicity
_atom_site_calc_flag
_atom_site_refinement_flags
Br1 Br 0.61654(5) 1.29306(3) 0.231565(18) 0.09165(17) Uani 1 1 d .
C1 C 0.6073(4) 1.1506(3) 0.20078(11) 0.0537(8) Uani 1 1 d .
C2 C 0.4807(3) 1.1096(3) 0.18554(12) 0.0600(9) Uani 1 1 d .
H2 H 0.4002 1.1492 0.1918 0.072 Uiso 1 1 calc R
C3 C 0.4750(3) 1.0087(3) 0.16085(11) 0.0488(7) Uani 1 1 d .
H3 H 0.3899 0.9815 0.1495 0.059 Uiso 1 1 calc R
C4 C 0.5934(3) 0.9467(2) 0.15252(9) 0.0398(6) Uani 1 1 d .
C5 C 0.7192(3) 0.9896(3) 0.17043(10) 0.0463(7) Uani 1 1 d .
H5 H 0.7998 0.9491 0.1663 0.056 Uiso 1 1 calc R
C6 C 0.7256(3) 1.0917(3) 0.19423(11) 0.0506(8) Uani 1 1 d .
H6 H 0.8102 1.1198 0.2057 0.061 Uiso 1 1 calc R
C7 C 0.5856(3) 0.8415(2) 0.12328(9) 0.0375(6) Uani 1 1 d .
C8 C 0.6494(3) 0.7510(2) 0.14153(10) 0.0444(7) Uani 1 1 d .
C9 C 0.7262(3) 0.7475(3) 0.19250(12) 0.0529(8) Uani 1 1 d .
C10 C 0.6387(4) 0.6471(3) 0.11408(12) 0.0574(8) Uani 1 1 d .
C11 C 0.4992(3) 0.8343(2) 0.07161(9) 0.0385(6) Uani 1 1 d .
H11A H 0.4056 0.8570 0.0803 0.046 Uiso 1 1 calc R
H11B H 0.4951 0.7587 0.0604 0.046 Uiso 1 1 calc R
C12 C 0.5508(2) 0.9032(2) 0.02204(9) 0.0313(6) Uani 1 1 d .
C13 C 0.5393(3) 1.0244(2) 0.03106(9) 0.0326(6) Uani 1 1 d .
C14 C 0.4241(3) 1.0897(2) 0.03460(10) 0.0504(7) Uani 1 1 d .
H14 H 0.3358 1.0612 0.0297 0.060 Uiso 1 1 calc R
C15 C 0.4435(4) 1.2000(3) 0.04572(12) 0.0631(9) Uani 1 1 d .
H15 H 0.3671 1.2458 0.0479 0.076 Uiso 1 1 calc R
C16 C 0.5730(4) 1.2414(2) 0.05340(12) 0.0637(9) Uani 1 1 d .
H16 H 0.5830 1.3146 0.0622 0.076 Uiso 1 1 calc R
C17 C 0.6900(3) 1.1769(2) 0.04841(11) 0.0507(8) Uani 1 1 d .
H17 H 0.7782 1.2058 0.0529 0.061 Uiso 1 1 calc R
C18 C 0.6709(3) 1.0680(2) 0.03643(9) 0.0353(6) Uani 1 1 d .
C19 C 0.9211(3) 1.0045(3) 0.02240(11) 0.0458(7) Uani 1 1 d .
H19A H 0.9358 1.0731 0.0037 0.055 Uiso 1 1 calc R
H19B H 0.9604 0.9472 -0.0001 0.055 Uiso 1 1 calc R
C20 C 0.9955(3) 1.0071(2) 0.07650(11) 0.0413(6) Uani 1 1 d .
C21 C 1.0340(3) 1.1037(3) 0.10111(13) 0.0528(8) Uani 1 1 d .
H21 H 1.0189 1.1690 0.0828 0.063 Uiso 1 1 calc R
C22 C 1.0943(3) 1.1053(3) 0.15209(14) 0.0680(10) Uani 1 1 d .
H22 H 1.1195 1.1711 0.1681 0.082 Uiso 1 1 calc R
C23 C 1.1167(3) 1.0096(3) 0.17911(13) 0.0656(9) Uani 1 1 d .
H23 H 1.1538 1.0106 0.2142 0.079 Uiso 1 1 calc R
C24 C 1.0851(3) 0.9122(3) 0.15489(15) 0.0688(10) Uani 1 1 d .
H24 H 1.1035 0.8473 0.1731 0.083 Uiso 1 1 calc R
C25 C 1.0257(3) 0.9105(2) 0.10341(13) 0.0540(8) Uani 1 1 d .
H25 H 1.0060 0.8443 0.0867 0.065 Uiso 1 1 calc R
C26 C 0.7090(3) 0.8890(2) 0.01553(9) 0.0304(6) Uani 1 1 d .
C27 C 0.5001(3) 0.8890(2) -0.07773(10) 0.0378(6) Uani 1 1 d .
C28 C 0.6445(4) 1.0066(3) -0.13452(11) 0.0724(11) Uani 1 1 d .
C29 C 0.7461(4) 1.0939(3) -0.11912(14) 0.0831(13) Uani 1 1 d .
H29A H 0.7038 1.1429 -0.0935 0.125 Uiso 1 1 calc R
H29B H 0.7731 1.1334 -0.1513 0.125 Uiso 1 1 calc R
H29C H 0.8263 1.0612 -0.1028 0.125 Uiso 1 1 calc R
C30 C 0.7177(8) 0.9138(5) -0.1632(2) 0.170(3) Uani 1 1 d .
H30A H 0.7625 0.8686 -0.1365 0.256 Uiso 1 1 calc R
H30B H 0.7856 0.9427 -0.1879 0.256 Uiso 1 1 calc R
H30C H 0.6515 0.8714 -0.1832 0.256 Uiso 1 1 calc R
C31 C 0.5269(7) 1.0542(5) -0.1662(2) 0.173(3) Uani 1 1 d .
H31A H 0.4784 0.9971 -0.1850 0.260 Uiso 1 1 calc R
H31B H 0.5620 1.1054 -0.1924 0.260 Uiso 1 1 calc R
H31C H 0.4647 1.0905 -0.1416 0.260 Uiso 1 1 calc R
N1 N 0.7835(3) 0.7421(3) 0.23242(12) 0.0764(8) Uani 1 1 d .
N2 N 0.6244(4) 0.5647(3) 0.09286(14) 0.0895(10) Uani 1 1 d .
N3 N 0.7703(2) 0.98555(17) 0.02840(8) 0.0343(5) Uani 1 1 d .
N4 N 0.4753(2) 0.86133(17) -0.02516(8) 0.0382(5) Uani 1 1 d .
H4 H 0.4099 0.8154 -0.0190 0.046 Uiso 1 1 calc R
O1 O 0.76722(19) 0.80492(15) 0.00248(7) 0.0453(5) Uani 1 1 d .
O2 O 0.59626(19) 0.96675(14) -0.08135(6) 0.0423(4) Uani 1 1 d .
O3 O 0.4420(2) 0.84589(17) -0.11585(7) 0.0553(6) Uani 1 1 d .

loop_
_atom_site_aniso_label
_atom_site_aniso_U_11
_atom_site_aniso_U_22
_atom_site_aniso_U_33
_atom_site_aniso_U_23
_atom_site_aniso_U_13
_atom_site_aniso_U_12
Br1 0.1030(3) 0.0705(3) 0.1014(3) -0.0306(2) -0.0053(3) -0.0011(2)
C1 0.060(2) 0.0607(19) 0.0402(15) -0.0053(14) -0.0007(16) 0.0007(18)
C2 0.053(2) 0.072(2) 0.0557(19) -0.0154(17) 0.0007(16) 0.0155(17)
C3 0.0342(15) 0.065(2) 0.0471(15) -0.0063(15) -0.0013(12) -0.0005(15)
C4 0.0402(17) 0.0554(17) 0.0239(12) 0.0029(11) 0.0028(12) 0.0002(14)
C5 0.0399(16) 0.064(2) 0.0353(14) -0.0045(14) -0.0002(12) 0.0035(15)
C6 0.0434(18) 0.070(2) 0.0380(15) -0.0062(15) -0.0027(13) -0.0067(16)
C7 0.0294(15) 0.0519(16) 0.0313(13) 0.0064(12) 0.0026(11) -0.0020(12)
C8 0.0458(17) 0.0542(18) 0.0331(13) 0.0032(13) 0.0005(12) -0.0026(14)
C9 0.0569(19) 0.061(2) 0.0402(17) 0.0105(14) -0.0020(15) 0.0130(16)
C10 0.062(2) 0.052(2) 0.0576(18) 0.0122(16) -0.0111(16) 0.0023(17)
C11 0.0336(15) 0.0450(16) 0.0369(13) 0.0043(12) -0.0025(12) -0.0050(12)
C12 0.0320(13) 0.0336(14) 0.0284(12) -0.0004(10) -0.0019(11) -0.0003(11)
C13 0.0370(14) 0.0337(14) 0.0269(12) -0.0007(11) -0.0037(11) 0.0076(12)
C14 0.0482(19) 0.057(2) 0.0463(16) 0.0004(14) -0.0047(14) 0.0165(15)
C15 0.080(3) 0.050(2) 0.0592(19) -0.0025(16) -0.0028(17) 0.0344(19)
C16 0.104(3) 0.0316(16) 0.0554(18) -0.0028(13) -0.0111(19) 0.0152(18)
C17 0.069(2) 0.0344(16) 0.0485(16) 0.0000(13) -0.0089(15) -0.0056(15)
C18 0.0460(17) 0.0306(14) 0.0293(13) -0.0008(11) -0.0037(12) 0.0010(12)
C19 0.0321(15) 0.0594(19) 0.0459(15) -0.0032(14) 0.0043(12) -0.0106(13)
C20 0.0252(13) 0.0513(17) 0.0474(14) -0.0044(14) 0.0001(11) -0.0065(12)
C21 0.0450(17) 0.0480(18) 0.0653(19) -0.0040(15) -0.0121(15) -0.0088(15)
C22 0.051(2) 0.075(2) 0.079(2) -0.0244(19) -0.0203(19) -0.0051(18)
C23 0.0412(18) 0.100(3) 0.0555(18) -0.006(2) -0.0101(15) 0.000(2)
C24 0.051(2) 0.074(2) 0.082(2) 0.016(2) -0.0187(19) 0.0021(18)
C25 0.0443(18) 0.0427(18) 0.075(2) -0.0086(16) -0.0120(16) 0.0012(14)
C26 0.0347(14) 0.0292(14) 0.0271(13) -0.0004(10) -0.0029(11) 0.0028(11)
C27 0.0422(16) 0.0351(15) 0.0359(15) -0.0010(12) -0.0057(13) -0.0029(13)
C28 0.115(3) 0.068(2) 0.0345(15) 0.0070(15) -0.0042(19) -0.043(2)
C29 0.107(3) 0.082(3) 0.060(2) 0.0115(19) 0.000(2) -0.052(2)
C30 0.253(8) 0.143(5) 0.115(4) -0.066(4) 0.117(5) -0.097(5)
C31 0.209(7) 0.161(5) 0.149(4) 0.113(4) -0.120(5) -0.117(5)
N1 0.088(2) 0.092(2) 0.0491(16) 0.0071(16) -0.0128(16) 0.0190(17)
N2 0.103(3) 0.0582(19) 0.107(2) -0.0036(18) -0.031(2) 0.001(2)
N3 0.0296(11) 0.0365(12) 0.0368(11) -0.0022(10) -0.0012(9) 0.0000(10)
N4 0.0374(13) 0.0405(13) 0.0367(12) 0.0017(10) -0.0080(10) -0.0119(10)
O1 0.0458(11) 0.0385(11) 0.0517(11) -0.0062(9) 0.0002(9) 0.0112(9)
O2 0.0532(12) 0.0424(11) 0.0313(9) 0.0008(7) -0.0042(8) -0.0135(10)
O3 0.0715(15) 0.0551(12) 0.0394(10) -0.0019(9) -0.0165(10) -0.0200(11)

loop_
_atom_type_symbol
_atom_type_description
_atom_type_scat_dispersion_real
_atom_type_scat_dispersion_imag
_atom_type_scat_source
C C 0.0033 0.0016 'International Tables Vol C Tables 4.2.6.8 and 6.1.1.4'
H H 0.0000 0.0000 'International Tables Vol C Tables 4.2.6.8 and 6.1.1.4'
N N 0.0061 0.0033 'International Tables Vol C Tables 4.2.6.8 and 6.1.1.4'
O O 0.0106 0.0060 'International Tables Vol C Tables 4.2.6.8 and 6.1.1.4'
Br Br -0.2901 2.4595 'International Tables Vol C Tables 4.2.6.8 and 6.1.1.4'

loop_
_geom_angle_atom_site_label_1
_geom_angle_atom_site_label_2
_geom_angle_atom_site_label_3
_geom_angle
C6 C1 C2 121.4(3)
C6 C1 Br1 119.6(2)
C2 C1 Br1 119.0(3)
C1 C2 C3 118.8(3)
C1 C2 H2 120.6
C3 C2 H2 120.6
C2 C3 C4 121.6(3)
C2 C3 H3 119.2
C4 C3 H3 119.2
C3 C4 C5 117.6(2)
C3 C4 C7 120.5(2)
C5 C4 C7 121.8(2)
C6 C5 C4 120.9(3)
C6 C5 H5 119.5
C4 C5 H5 119.5
C1 C6 C5 119.5(3)
C1 C6 H6 120.2
C5 C6 H6 120.2
C8 C7 C4 122.5(2)
C8 C7 C11 118.6(2)
C4 C7 C11 118.8(2)
C7 C8 C10 122.8(2)
C7 C8 C9 122.8(3)
C10 C8 C9 114.2(3)
N1 C9 C8 177.9(4)
N2 C10 C8 177.1(4)
C7 C11 C12 116.1(2)
C7 C11 H11A 108.3
C12 C11 H11A 108.3
C7 C11 H11B 108.3
C12 C11 H11B 108.3
H11A C11 H11B 107.4
N4 C12 C13 115.26(19)
N4 C12 C26 111.9(2)
C13 C12 C26 101.4(2)
N4 C12 C11 105.28(19)
C13 C12 C11 113.5(2)
C26 C12 C11 109.56(19)
C14 C13 C18 120.8(2)
C14 C13 C12 130.1(2)
C18 C13 C12 109.1(2)
C13 C14 C15 118.1(3)
C13 C14 H14 121.0
C15 C14 H14 121.0
C16 C15 C14 120.8(3)
C16 C15 H15 119.6
C14 C15 H15 119.6
C15 C16 C17 121.5(3)
C15 C16 H16 119.2
C17 C16 H16 119.2
C18 C17 C16 117.6(3)
C18 C17 H17 121.2
C16 C17 H17 121.2
C17 C18 C13 121.1(3)
C17 C18 N3 129.3(3)
C13 C18 N3 109.6(2)
N3 C19 C20 112.7(2)
N3 C19 H19A 109.1
C20 C19 H19A 109.1
N3 C19 H19B 109.1
C20 C19 H19B 109.1
H19A C19 H19B 107.8
C21 C20 C25 118.1(3)
C21 C20 C19 122.0(3)
C25 C20 C19 119.9(3)
C22 C21 C20 121.4(3)
C22 C21 H21 119.3
C20 C21 H21 119.3
C23 C22 C21 119.5(3)
C23 C22 H22 120.2
C21 C22 H22 120.2
C22 C23 C24 120.5(3)
C22 C23 H23 119.7
C24 C23 H23 119.7
C23 C24 C25 119.9(3)
C23 C24 H24 120.0
C25 C24 H24 120.0
C24 C25 C20 120.4(3)
C24 C25 H25 119.8
C20 C25 H25 119.8
O1 C26 N3 126.7(2)
O1 C26 C12 125.4(2)
N3 C26 C12 107.9(2)
O3 C27 O2 125.8(2)
O3 C27 N4 122.7(2)
O2 C27 N4 111.5(2)
O2 C28 C31 110.4(4)
O2 C28 C29 103.0(2)
C31 C28 C29 110.3(3)
O2 C28 C30 107.9(3)
C31 C28 C30 114.2(4)
C29 C28 C30 110.4(4)
C28 C29 H29A 109.5
C28 C29 H29B 109.5
H29A C29 H29B 109.5
C28 C29 H29C 109.5
H29A C29 H29C 109.5
H29B C29 H29C 109.5
C28 C30 H30A 109.5
C28 C30 H30B 109.5
H30A C30 H30B 109.5
C28 C30 H30C 109.5
H30A C30 H30C 109.5
H30B C30 H30C 109.5
C28 C31 H31A 109.5
C28 C31 H31B 109.5
H31A C31 H31B 109.5
C28 C31 H31C 109.5
H31A C31 H31C 109.5
H31B C31 H31C 109.5
C26 N3 C18 111.2(2)
C26 N3 C19 122.7(2)
C18 N3 C19 124.8(2)
C27 N4 C12 125.1(2)
C27 N4 H4 117.5
C12 N4 H4 117.5
C27 O2 C28 121.3(2)

loop_
_geom_bond_atom_site_label_1
_geom_bond_atom_site_label_2
_geom_bond_distance
Br1 C1 1.908(3)
C1 C6 1.363(4)
C1 C2 1.374(5)
C2 C3 1.380(4)
C2 H2 0.9300
C3 C4 1.389(4)
C3 H3 0.9300
C4 C5 1.395(4)
C4 C7 1.478(4)
C5 C6 1.383(4)
C5 H5 0.9300
C6 H6 0.9300
C7 C8 1.348(4)
C7 C11 1.516(3)
C8 C10 1.445(5)
C8 C9 1.451(4)
C9 N1 1.124(4)
C10 N2 1.146(4)
C11 C12 1.559(3)
C11 H11A 0.9700
C11 H11B 0.9700
C12 N4 1.459(3)
C12 C13 1.510(4)
C12 C26 1.547(3)
C13 C14 1.375(4)
C13 C18 1.385(4)
C14 C15 1.394(5)
C14 H14 0.9300
C15 C16 1.364(5)
C15 H15 0.9300
C16 C17 1.386(5)
C16 H16 0.9300
C17 C18 1.382(4)
C17 H17 0.9300
C18 N3 1.409(3)
C19 N3 1.483(3)
C19 C20 1.505(4)
C19 H19A 0.9700
C19 H19B 0.9700
C20 C21 1.381(4)
C20 C25 1.388(4)
C21 C22 1.375(4)
C21 H21 0.9300
C22 C23 1.366(5)
C22 H22 0.9300
C23 C24 1.370(5)
C23 H23 0.9300
C24 C25 1.383(5)
C24 H24 0.9300
C25 H25 0.9300
C26 O1 1.219(3)
C26 N3 1.363(3)
C27 O3 1.210(3)
C27 O2 1.335(3)
C27 N4 1.351(3)
C28 O2 1.464(3)
C28 C31 1.494(7)
C28 C29 1.502(5)
C28 C30 1.513(7)
C29 H29A 0.9600
C29 H29B 0.9600
C29 H29C 0.9600
C30 H30A 0.9600
C30 H30B 0.9600
C30 H30C 0.9600
C31 H31A 0.9600
C31 H31B 0.9600
C31 H31C 0.9600
N4 H4 0.8600

loop_
_geom_torsion_atom_site_label_1
_geom_torsion_atom_site_label_2
_geom_torsion_atom_site_label_3
_geom_torsion_atom_site_label_4
_geom_torsion
C6 C1 C2 C3 -3.0(5)
Br1 C1 C2 C3 176.9(2)
C1 C2 C3 C4 1.8(5)
C2 C3 C4 C5 0.5(4)
C2 C3 C4 C7 -176.7(3)
C3 C4 C5 C6 -1.8(4)
C7 C4 C5 C6 175.4(2)
C2 C1 C6 C5 1.8(4)
Br1 C1 C6 C5 -178.1(2)
C4 C5 C6 C1 0.7(4)
C3 C4 C7 C8 -134.3(3)
C5 C4 C7 C8 48.6(4)
C3 C4 C7 C11 43.9(3)
C5 C4 C7 C11 -133.1(3)
C4 C7 C8 C10 178.0(3)
C11 C7 C8 C10 -0.2(4)
C4 C7 C8 C9 2.8(4)
C11 C7 C8 C9 -175.5(2)
C7 C8 C9 N1 129(10)
C10 C8 C9 N1 -46(10)
C7 C8 C10 N2 -66(7)
C9 C8 C10 N2 110(7)
C8 C7 C11 C12 -116.2(3)
C4 C7 C11 C12 65.5(3)
C7 C11 C12 N4 165.5(2)
C7 C11 C12 C13 -67.6(3)
C7 C11 C12 C26 45.0(3)
N4 C12 C13 C14 52.2(3)
C26 C12 C13 C14 173.3(2)
C11 C12 C13 C14 -69.3(3)
N4 C12 C13 C18 -128.3(2)
C26 C12 C13 C18 -7.3(2)
C11 C12 C13 C18 110.2(2)
C18 C13 C14 C15 -2.3(4)
C12 C13 C14 C15 177.1(2)
C13 C14 C15 C16 -0.7(4)
C14 C15 C16 C17 2.5(5)
C15 C16 C17 C18 -1.3(4)
C16 C17 C18 C13 -1.7(4)
C16 C17 C18 N3 179.0(2)
C14 C13 C18 C17 3.5(4)
C12 C13 C18 C17 -176.0(2)
C14 C13 C18 N3 -177.0(2)
C12 C13 C18 N3 3.5(3)
N3 C19 C20 C21 -101.2(3)
N3 C19 C20 C25 78.0(3)
C25 C20 C21 C22 -3.3(4)
C19 C20 C21 C22 175.9(3)
C20 C21 C22 C23 0.0(5)
C21 C22 C23 C24 2.7(5)
C22 C23 C24 C25 -2.1(5)
C23 C24 C25 C20 -1.3(5)
C21 C20 C25 C24 3.9(4)
C19 C20 C25 C24 -175.3(3)
N4 C12 C26 O1 -49.6(3)
C13 C12 C26 O1 -173.0(2)
C11 C12 C26 O1 66.8(3)
N4 C12 C26 N3 132.1(2)
C13 C12 C26 N3 8.7(2)
C11 C12 C26 N3 -111.5(2)
O1 C26 N3 C18 174.4(2)
C12 C26 N3 C18 -7.3(3)
O1 C26 N3 C19 6.7(4)
C12 C26 N3 C19 -175.0(2)
C17 C18 N3 C26 -178.0(2)
C13 C18 N3 C26 2.6(3)
C17 C18 N3 C19 -10.6(4)
C13 C18 N3 C19 169.9(2)
C20 C19 N3 C26 -106.5(3)
C20 C19 N3 C18 87.5(3)
O3 C27 N4 C12 174.1(3)
O2 C27 N4 C12 -4.9(4)
C13 C12 N4 C27 62.5(3)
C26 C12 N4 C27 -52.7(3)
C11 C12 N4 C27 -171.7(2)
O3 C27 O2 C28 -1.6(4)
N4 C27 O2 C28 177.3(3)
C31 C28 O2 C27 60.4(4)
C29 C28 O2 C27 178.2(3)
C30 C28 O2 C27 -65.1(4)
